data_7054763
loop_
_publ_author_name
'Lv, Yingdong'
'Zhou, Jiliang'
'Leng, Xuebing'
'Chen, Yaofeng'

_publ_section_title
;
 Substitution reaction of triphenylphosphine oxide with rare-earth metal
 phosphido methyl complexes
;
_journal_issue 10
_journal_name_full 'New J. Chem.'
_journal_page_first 7582
_journal_paper_doi 10.1039/C5NJ00335K
_journal_volume 39
_journal_year 2015
_chemical_formula_sum 'C40 H67 N3 P Sc'
_chemical_formula_weight 665.90
_chemical_name_systematic
; 
 ? 
;
_space_group_IT_number 61
_symmetry_cell_setting orthorhombic
_symmetry_space_group_name_Hall '-P 2ac 2ab'
_symmetry_space_group_name_H-M 'P b c a'
_atom_sites_solution_hydrogens geom
_atom_sites_solution_primary direct
_atom_sites_solution_secondary difmap
_audit_creation_method SHELXL-97
_audit_update_record
;
2015-01-31 deposited with the CCDC.
2015-03-18 downloaded from the CCDC.
;
_cell_angle_alpha 90.00
_cell_angle_beta 90.00
_cell_angle_gamma 90.00
_cell_formula_units_Z 8
_cell_length_a 13.9246(19)
_cell_length_b 22.628(3)
_cell_length_c 25.869(4)
_cell_measurement_reflns_used 3607
_cell_measurement_temperature 143(2)
_cell_measurement_theta_max 24.39
_cell_measurement_theta_min 2.33
_cell_volume 8151(2)
_computing_cell_refinement 'Bruker SAINT'
_computing_data_collection 'Bruker APEX2'
_computing_data_reduction 'Bruker SAINT'
_computing_molecular_graphics 'Bruker SHELXTL'
_computing_publication_material 'Bruker SHELXTL'
_computing_structure_refinement 'SHELXL-97 (Sheldrick, 2008)'
_computing_structure_solution 'SHELXS-97 (Sheldrick, 2008)'
_diffrn_ambient_temperature 143(2)
_diffrn_measured_fraction_theta_full 0.998
_diffrn_measured_fraction_theta_max 0.998
_diffrn_measurement_device_type 'Bruker APEX-II CCD'
_diffrn_measurement_method '\f and \w scans'
_diffrn_radiation_monochromator graphite
_diffrn_radiation_source 'fine-focus sealed tube'
_diffrn_radiation_type MoK\a
_diffrn_radiation_wavelength 0.71073
_diffrn_reflns_av_R_equivalents 0.1519
_diffrn_reflns_av_sigmaI/netI 0.0886
_diffrn_reflns_limit_h_max 18
_diffrn_reflns_limit_h_min -17
_diffrn_reflns_limit_k_max 28
_diffrn_reflns_limit_k_min -29
_diffrn_reflns_limit_l_max 32
_diffrn_reflns_limit_l_min -33
_diffrn_reflns_number 62632
_diffrn_reflns_theta_full 27.56
_diffrn_reflns_theta_max 27.56
_diffrn_reflns_theta_min 1.57
_exptl_absorpt_coefficient_mu 0.248
_exptl_absorpt_correction_T_max 0.9708
_exptl_absorpt_correction_T_min 0.9567
_exptl_absorpt_correction_type multi-scan
_exptl_absorpt_process_details sadabs
_exptl_crystal_colour orange
_exptl_crystal_density_diffrn 1.085
_exptl_crystal_density_method 'not measured'
_exptl_crystal_description block
_exptl_crystal_F_000 2912
_exptl_crystal_size_max 0.18
_exptl_crystal_size_mid 0.16
_exptl_crystal_size_min 0.12
_refine_diff_density_max 0.629
_refine_diff_density_min -0.550
_refine_diff_density_rms 0.067
_refine_ls_extinction_method none
_refine_ls_goodness_of_fit_ref 1.020
_refine_ls_hydrogen_treatment mixed
_refine_ls_matrix_type full
_refine_ls_number_parameters 428
_refine_ls_number_reflns 9402
_refine_ls_number_restraints 12
_refine_ls_restrained_S_all 1.031
_refine_ls_R_factor_all 0.1215
_refine_ls_R_factor_gt 0.0569
_refine_ls_shift/su_max 0.022
_refine_ls_shift/su_mean 0.001
_refine_ls_structure_factor_coef Fsqd
_refine_ls_weighting_details 'calc w=1/[\s^2^(Fo^2^)+(0.0739P)^2^+0.0000P] where P=(Fo^2^+2Fc^2^)/3'
_refine_ls_weighting_scheme calc
_refine_ls_wR_factor_gt 0.1285
_refine_ls_wR_factor_ref 0.1567
_reflns_number_gt 5419
_reflns_number_total 9402
_reflns_threshold_expression >2sigma(I)
_cod_data_source_file c5nj00335k2.cif
_cod_data_source_block mo_dm12460_0m
_cod_depositor_comments
;
The following automatic conversions were performed:

'_symmetry_cell_setting' value 'Orthorhombic' changed to
'orthorhombic' according to
/usr/data/users/saulius/crontab/automatic-downloads/rss-feeds/RSC/lib/dictionaries/cif_core.dic
dictionary named 'cif_core.dic' version 2.4.2 from 2011-04-26.

Automatic conversion script
Id: cif_fix_values 3105 2015-03-04 15:46:00Z robertas 

 Adding full bibliography for 7054763--7054766.cif.
;
_cod_original_sg_symbol_H-M Pbca
_cod_database_code 7054763

loop_
_symmetry_equiv_pos_as_xyz
'x, y, z'
'x+1/2, -y+1/2, -z'
'-x, y+1/2, -z+1/2'
'-x+1/2, -y, z+1/2'
'-x, -y, -z'
'-x-1/2, y-1/2, z'
'x, -y-1/2, z-1/2'
'x-1/2, y, -z-1/2'

loop_
_atom_site_label
_atom_site_type_symbol
_atom_site_fract_x
_atom_site_fract_y
_atom_site_fract_z
_atom_site_U_iso_or_equiv
_atom_site_adp_type
_atom_site_occupancy
_atom_site_symmetry_multiplicity
_atom_site_calc_flag
_atom_site_refinement_flags
Sc1 Sc 0.63349(4) 0.14594(2) 0.519224(19) 0.01980(13) Uani 1 1 d .
P1 P 0.78252(5) 0.15204(3) 0.45555(3) 0.02220(18) Uani 1 1 d .
N1 N 0.69934(16) 0.16407(10) 0.59393(8) 0.0205(5) Uani 1 1 d .
N2 N 0.57762(17) 0.23562(11) 0.52601(9) 0.0256(5) Uani 1 1 d .
N3 N 0.49195(16) 0.14531(11) 0.47022(8) 0.0243(5) Uani 1 1 d .
C1 C 0.7890(2) 0.22425(15) 0.65775(11) 0.0334(7) Uani 1 1 d .
H1A H 0.7669 0.1978 0.6853 0.050 Uiso 1 1 calc R
H1B H 0.7871 0.2652 0.6700 0.050 Uiso 1 1 calc R
H1C H 0.8550 0.2139 0.6481 0.050 Uiso 1 1 calc R
C2 C 0.72392(19) 0.21776(13) 0.61097(10) 0.0240(6) Uani 1 1 d .
C3 C 0.6920(2) 0.27045(13) 0.58888(11) 0.0281(7) Uani 1 1 d .
H3 H 0.7240 0.3052 0.6002 0.034 Uiso 1 1 calc R
C4 C 0.6190(2) 0.27939(13) 0.55220(11) 0.0276(7) Uani 1 1 d .
C5 C 0.5863(3) 0.34284(14) 0.54473(13) 0.0415(8) Uani 1 1 d .
H5A H 0.6013 0.3556 0.5094 0.062 Uiso 1 1 calc R
H5B H 0.6196 0.3684 0.5695 0.062 Uiso 1 1 calc R
H5C H 0.5168 0.3454 0.5504 0.062 Uiso 1 1 calc R
C6 C 0.4956(2) 0.25135(15) 0.49231(12) 0.0345(7) Uani 1 1 d .
H6A H 0.5062 0.2909 0.4769 0.041 Uiso 1 1 calc R
H6B H 0.4358 0.2528 0.5129 0.041 Uiso 1 1 calc R
C7 C 0.4861(2) 0.20551(14) 0.44985(11) 0.0319(7) Uani 1 1 d .
H7A H 0.4238 0.2108 0.4320 0.038 Uiso 1 1 calc R
H7B H 0.5378 0.2115 0.4241 0.038 Uiso 1 1 calc R
C8 C 0.4092(2) 0.13194(16) 0.50436(12) 0.0383(8) Uani 1 1 d .
H8A H 0.4135 0.1560 0.5358 0.057 Uiso 1 1 calc R
H8B H 0.4101 0.0900 0.5136 0.057 Uiso 1 1 calc R
H8C H 0.3492 0.1411 0.4862 0.057 Uiso 1 1 calc R
C9 C 0.4909(2) 0.10322(15) 0.42650(11) 0.0319(7) Uani 1 1 d .
H9A H 0.4307 0.1075 0.4073 0.048 Uiso 1 1 calc R
H9B H 0.4962 0.0628 0.4397 0.048 Uiso 1 1 calc R
H9C H 0.5452 0.1115 0.4035 0.048 Uiso 1 1 calc R
C10 C 0.72023(19) 0.11441(13) 0.62793(10) 0.0217(6) Uani 1 1 d .
C11 C 0.65066(19) 0.09880(13) 0.66478(11) 0.0247(6) Uani 1 1 d .
C12 C 0.6704(2) 0.05183(15) 0.69782(12) 0.0326(7) Uani 1 1 d .
H12 H 0.6251 0.0417 0.7238 0.039 Uiso 1 1 calc R
C13 C 0.7542(2) 0.01963(15) 0.69377(12) 0.0384(8) Uani 1 1 d .
H13 H 0.7659 -0.0128 0.7163 0.046 Uiso 1 1 calc R
C14 C 0.8209(2) 0.03488(15) 0.65677(12) 0.0356(8) Uani 1 1 d .
H14 H 0.8784 0.0125 0.6539 0.043 Uiso 1 1 calc R
C15 C 0.8058(2) 0.08252(14) 0.62336(10) 0.0265(7) Uani 1 1 d .
C16 C 0.8832(2) 0.09654(14) 0.58363(11) 0.0315(7) Uani 1 1 d .
H16 H 0.8602 0.1302 0.5618 0.038 Uiso 1 1 calc R
C17 C 0.9767(2) 0.11499(16) 0.60942(14) 0.0414(8) Uani 1 1 d .
H17A H 0.9666 0.1516 0.6289 0.062 Uiso 1 1 calc R
H17B H 1.0260 0.1215 0.5829 0.062 Uiso 1 1 calc R
H17C H 0.9979 0.0838 0.6331 0.062 Uiso 1 1 calc R
C18 C 0.9001(2) 0.04307(16) 0.54815(12) 0.0396(8) Uani 1 1 d .
H18A H 0.9481 0.0532 0.5219 0.059 Uiso 1 1 calc R
H18B H 0.8397 0.0322 0.5312 0.059 Uiso 1 1 calc R
H18C H 0.9232 0.0096 0.5688 0.059 Uiso 1 1 calc R
C19 C 0.5558(2) 0.13105(13) 0.67031(11) 0.0278(6) Uani 1 1 d U
H19 H 0.5477 0.1568 0.6392 0.033 Uiso 1 1 calc R
C20 C 0.4713(2) 0.08867(16) 0.67183(14) 0.0418(9) Uani 1 1 d .
H20A H 0.4777 0.0597 0.6439 0.063 Uiso 1 1 calc R
H20B H 0.4114 0.1108 0.6674 0.063 Uiso 1 1 calc R
H20C H 0.4704 0.0681 0.7052 0.063 Uiso 1 1 calc R
C21 C 0.5540(3) 0.17077(17) 0.71773(14) 0.0496(9) Uani 1 1 d U
H21A H 0.5592 0.1465 0.7490 0.074 Uiso 1 1 calc R
H21B H 0.4936 0.1930 0.7185 0.074 Uiso 1 1 calc R
H21C H 0.6081 0.1984 0.7162 0.074 Uiso 1 1 calc R
C22 C 0.59908(17) 0.05066(11) 0.54013(9) 0.0128(5) Uani 1 1 d .
H22A H 0.6579 0.0306 0.5512 0.019 Uiso 1 1 calc R
H22B H 0.5725 0.0304 0.5099 0.019 Uiso 1 1 calc R
H22C H 0.5520 0.0499 0.5683 0.019 Uiso 1 1 calc R
C23 C 0.74020(18) 0.14269(13) 0.38796(10) 0.0209(6) Uani 1 1 d .
C24 C 0.72621(18) 0.08680(12) 0.36428(10) 0.0199(6) Uani 1 1 d .
C25 C 0.66326(19) 0.08321(13) 0.32214(10) 0.0230(6) Uani 1 1 d .
H25 H 0.6508 0.0454 0.3076 0.028 Uiso 1 1 calc R
C26 C 0.61812(19) 0.13210(13) 0.30054(10) 0.0227(6) Uani 1 1 d .
C27 C 0.65033(19) 0.18684(13) 0.31758(10) 0.0238(6) Uani 1 1 d .
H27 H 0.6288 0.2211 0.2998 0.029 Uiso 1 1 calc R
C28 C 0.71253(19) 0.19439(12) 0.35940(10) 0.0218(6) Uani 1 1 d .
C29 C 0.7546(2) 0.25680(13) 0.36894(11) 0.0294(7) Uani 1 1 d U
C30 C 0.8646(2) 0.25245(14) 0.37116(11) 0.0298(7) Uani 1 1 d .
H30A H 0.8886 0.2361 0.3386 0.045 Uiso 1 1 calc R
H30B H 0.8834 0.2266 0.3998 0.045 Uiso 1 1 calc R
H30C H 0.8918 0.2919 0.3765 0.045 Uiso 1 1 calc R
C31 C 0.7167(2) 0.28718(15) 0.41843(13) 0.0419(9) Uani 1 1 d .
H31A H 0.7442 0.3269 0.4211 0.063 Uiso 1 1 calc R
H31B H 0.7353 0.2639 0.4488 0.063 Uiso 1 1 calc R
H31C H 0.6465 0.2900 0.4168 0.063 Uiso 1 1 calc R
C32 C 0.7314(3) 0.29903(15) 0.32428(14) 0.0474(9) Uani 1 1 d U
H32A H 0.6617 0.3047 0.3221 0.071 Uiso 1 1 calc R
H32B H 0.7549 0.2822 0.2918 0.071 Uiso 1 1 calc R
H32C H 0.7626 0.3372 0.3304 0.071 Uiso 1 1 calc R
C33 C 0.5421(2) 0.12733(13) 0.25805(10) 0.0264(7) Uani 1 1 d .
C34 C 0.5038(2) 0.06409(14) 0.25307(12) 0.0357(8) Uani 1 1 d .
H34A H 0.5558 0.0379 0.2418 0.054 Uiso 1 1 calc R
H34B H 0.4518 0.0632 0.2275 0.054 Uiso 1 1 calc R
H34C H 0.4793 0.0508 0.2866 0.054 Uiso 1 1 calc R
C35 C 0.5847(2) 0.14617(16) 0.20582(11) 0.0391(8) Uani 1 1 d .
H35A H 0.6036 0.1879 0.2074 0.059 Uiso 1 1 calc R
H35B H 0.5365 0.1408 0.1786 0.059 Uiso 1 1 calc R
H35C H 0.6412 0.1219 0.1981 0.059 Uiso 1 1 calc R
C36 C 0.4567(2) 0.16769(15) 0.27111(12) 0.0366(8) Uani 1 1 d .
H36A H 0.4287 0.1556 0.3042 0.055 Uiso 1 1 calc R
H36B H 0.4080 0.1645 0.2439 0.055 Uiso 1 1 calc R
H36C H 0.4788 0.2087 0.2736 0.055 Uiso 1 1 calc R
C37 C 0.77756(19) 0.02878(13) 0.38085(10) 0.0231(6) Uani 1 1 d .
C38 C 0.7795(2) -0.01670(14) 0.33613(12) 0.0334(7) Uani 1 1 d .
H38A H 0.8224 -0.0494 0.3452 0.050 Uiso 1 1 calc R
H38B H 0.8029 0.0025 0.3046 0.050 Uiso 1 1 calc R
H38C H 0.7146 -0.0320 0.3303 0.050 Uiso 1 1 calc R
C39 C 0.88374(19) 0.03958(14) 0.39354(12) 0.0292(7) Uani 1 1 d .
H39A H 0.8889 0.0708 0.4197 0.044 Uiso 1 1 calc R
H39B H 0.9178 0.0518 0.3621 0.044 Uiso 1 1 calc R
H39C H 0.9124 0.0031 0.4069 0.044 Uiso 1 1 calc R
C40 C 0.7249(2) -0.00164(14) 0.42579(12) 0.0345(7) Uani 1 1 d .
H40A H 0.7599 -0.0374 0.4358 0.052 Uiso 1 1 calc R
H40B H 0.6598 -0.0123 0.4149 0.052 Uiso 1 1 calc R
H40C H 0.7215 0.0254 0.4553 0.052 Uiso 1 1 calc R
H1P H 0.795(3) 0.0956(19) 0.4695(15) 0.080(13) Uiso 1 1 d .

loop_
_atom_site_aniso_label
_atom_site_aniso_U_11
_atom_site_aniso_U_22
_atom_site_aniso_U_33
_atom_site_aniso_U_23
_atom_site_aniso_U_13
_atom_site_aniso_U_12
Sc1 0.0209(3) 0.0212(3) 0.0172(2) 0.0008(2) -0.0014(2) 0.0008(2)
P1 0.0222(4) 0.0263(4) 0.0181(3) 0.0000(3) -0.0018(3) -0.0007(3)
N1 0.0238(12) 0.0203(13) 0.0176(11) 0.0027(9) 0.0006(9) 0.0012(9)
N2 0.0299(13) 0.0257(14) 0.0211(12) -0.0004(10) -0.0017(10) 0.0057(10)
N3 0.0216(12) 0.0294(14) 0.0221(12) -0.0002(11) 0.0015(9) -0.0006(10)
C1 0.0379(18) 0.0327(19) 0.0296(16) -0.0040(14) -0.0094(14) -0.0057(14)
C2 0.0240(15) 0.0293(17) 0.0188(13) 0.0003(12) 0.0026(12) -0.0044(12)
C3 0.0368(17) 0.0208(16) 0.0266(15) -0.0029(13) 0.0003(13) -0.0038(13)
C4 0.0346(17) 0.0234(16) 0.0247(14) 0.0026(12) 0.0057(13) 0.0049(13)
C5 0.055(2) 0.0269(19) 0.043(2) 0.0014(15) -0.0012(17) 0.0067(15)
C6 0.0398(18) 0.0313(18) 0.0323(17) 0.0016(14) -0.0060(14) 0.0144(14)
C7 0.0324(17) 0.0366(19) 0.0267(16) 0.0051(14) -0.0057(13) 0.0069(14)
C8 0.0290(17) 0.055(2) 0.0312(17) 0.0028(16) 0.0059(14) -0.0020(15)
C9 0.0305(17) 0.040(2) 0.0250(15) -0.0054(14) -0.0026(13) -0.0021(14)
C10 0.0239(14) 0.0252(16) 0.0161(13) 0.0027(11) -0.0062(11) -0.0035(12)
C11 0.0249(15) 0.0259(16) 0.0233(15) 0.0006(12) -0.0057(12) -0.0033(12)
C12 0.0303(16) 0.0377(19) 0.0298(16) 0.0149(14) 0.0014(13) 0.0001(14)
C13 0.0407(18) 0.041(2) 0.0338(17) 0.0185(16) -0.0005(15) 0.0076(16)
C14 0.0328(17) 0.039(2) 0.0347(17) 0.0106(15) -0.0023(14) 0.0097(15)
C15 0.0274(15) 0.0317(17) 0.0204(14) 0.0035(13) -0.0040(12) 0.0020(13)
C16 0.0315(17) 0.0359(19) 0.0271(16) 0.0106(14) 0.0002(13) 0.0084(14)
C17 0.0318(18) 0.043(2) 0.049(2) 0.0026(17) 0.0050(16) 0.0008(15)
C18 0.0408(19) 0.051(2) 0.0274(16) 0.0020(16) -0.0027(14) 0.0160(16)
C19 0.0288(15) 0.0282(16) 0.0266(14) 0.0031(12) -0.0021(12) 0.0015(12)
C20 0.0284(17) 0.041(2) 0.056(2) 0.0012(18) 0.0018(16) -0.0019(15)
C21 0.051(2) 0.046(2) 0.052(2) -0.0177(17) -0.0075(17) 0.0065(16)
C22 0.0161(12) 0.0146(13) 0.0079(11) 0.0020(10) -0.0033(9) -0.0071(10)
C23 0.0174(13) 0.0267(16) 0.0186(13) 0.0025(12) 0.0015(10) 0.0009(11)
C24 0.0199(14) 0.0233(15) 0.0164(13) 0.0000(11) 0.0024(11) -0.0001(11)
C25 0.0276(15) 0.0215(16) 0.0199(14) -0.0014(12) -0.0009(11) -0.0018(12)
C26 0.0247(15) 0.0265(16) 0.0170(13) 0.0011(11) -0.0002(11) -0.0011(12)
C27 0.0264(15) 0.0240(16) 0.0211(14) 0.0059(12) -0.0027(12) 0.0006(12)
C28 0.0228(14) 0.0216(15) 0.0211(14) -0.0013(12) 0.0006(11) -0.0013(12)
C29 0.0358(16) 0.0208(15) 0.0315(15) -0.0015(12) -0.0101(13) -0.0033(12)
C30 0.0344(16) 0.0278(17) 0.0274(15) 0.0035(13) 0.0029(13) -0.0057(14)
C31 0.0368(19) 0.0281(18) 0.061(2) -0.0167(17) 0.0076(17) -0.0045(15)
C32 0.061(2) 0.0260(18) 0.055(2) 0.0115(15) -0.0247(17) -0.0124(15)
C33 0.0326(16) 0.0270(17) 0.0198(14) 0.0019(12) -0.0067(12) -0.0043(13)
C34 0.0405(18) 0.034(2) 0.0321(17) 0.0018(14) -0.0175(15) -0.0081(14)
C35 0.050(2) 0.048(2) 0.0201(15) 0.0051(15) -0.0033(14) -0.0057(17)
C36 0.0350(18) 0.041(2) 0.0337(17) -0.0005(15) -0.0131(14) 0.0042(15)
C37 0.0236(14) 0.0210(15) 0.0248(14) -0.0002(12) -0.0008(12) 0.0028(11)
C38 0.0307(16) 0.0307(18) 0.0389(18) -0.0073(15) -0.0083(14) 0.0059(14)
C39 0.0275(16) 0.0280(17) 0.0320(16) -0.0046(13) 0.0001(13) 0.0040(13)
C40 0.0350(17) 0.0343(19) 0.0341(17) 0.0118(15) -0.0031(14) -0.0010(14)

loop_
_atom_type_symbol
_atom_type_description
_atom_type_scat_dispersion_real
_atom_type_scat_dispersion_imag
_atom_type_scat_source
C C 0.0033 0.0016 'International Tables Vol C Tables 4.2.6.8 and 6.1.1.4'
H H 0.0000 0.0000 'International Tables Vol C Tables 4.2.6.8 and 6.1.1.4'
N N 0.0061 0.0033 'International Tables Vol C Tables 4.2.6.8 and 6.1.1.4'
P P 0.1023 0.0942 'International Tables Vol C Tables 4.2.6.8 and 6.1.1.4'
Sc Sc 0.2519 0.3716 'International Tables Vol C Tables 4.2.6.8 and 6.1.1.4'

loop_
_geom_angle_atom_site_label_1
_geom_angle_atom_site_label_2
_geom_angle_atom_site_label_3
_geom_angle
N1 Sc1 N2 84.46(9)
N1 Sc1 C22 93.23(9)
N2 Sc1 C22 142.01(9)
N1 Sc1 N3 146.63(8)
N2 Sc1 N3 75.47(9)
C22 Sc1 N3 86.89(9)
N1 Sc1 P1 102.23(6)
N2 Sc1 P1 106.30(7)
C22 Sc1 P1 111.21(7)
N3 Sc1 P1 108.81(6)
C23 P1 Sc1 109.29(9)
C23 P1 H1P 100.8(17)
Sc1 P1 H1P 83.4(16)
C2 N1 C10 116.8(2)
C2 N1 Sc1 124.86(18)
C10 N1 Sc1 118.33(17)
C4 N2 C6 117.1(2)
C4 N2 Sc1 125.36(19)
C6 N2 Sc1 116.85(18)
C7 N3 C9 108.9(2)
C7 N3 C8 111.2(2)
C9 N3 C8 108.4(2)
C7 N3 Sc1 103.64(17)
C9 N3 Sc1 115.21(17)
C8 N3 Sc1 109.44(17)
C2 C1 H1A 109.5
C2 C1 H1B 109.5
H1A C1 H1B 109.5
C2 C1 H1C 109.5
H1A C1 H1C 109.5
H1B C1 H1C 109.5
N1 C2 C3 124.0(3)
N1 C2 C1 120.2(3)
C3 C2 C1 115.7(3)
C2 C3 C4 129.1(3)
C2 C3 H3 115.5
C4 C3 H3 115.5
N2 C4 C3 123.4(3)
N2 C4 C5 120.6(3)
C3 C4 C5 116.1(3)
C4 C5 H5A 109.5
C4 C5 H5B 109.5
H5A C5 H5B 109.5
C4 C5 H5C 109.5
H5A C5 H5C 109.5
H5B C5 H5C 109.5
N2 C6 C7 109.2(2)
N2 C6 H6A 109.8
C7 C6 H6A 109.8
N2 C6 H6B 109.8
C7 C6 H6B 109.8
H6A C6 H6B 108.3
N3 C7 C6 111.8(2)
N3 C7 H7A 109.3
C6 C7 H7A 109.3
N3 C7 H7B 109.3
C6 C7 H7B 109.3
H7A C7 H7B 107.9
N3 C8 H8A 109.5
N3 C8 H8B 109.5
H8A C8 H8B 109.5
N3 C8 H8C 109.5
H8A C8 H8C 109.5
H8B C8 H8C 109.5
N3 C9 H9A 109.5
N3 C9 H9B 109.5
H9A C9 H9B 109.5
N3 C9 H9C 109.5
H9A C9 H9C 109.5
H9B C9 H9C 109.5
C15 C10 C11 121.0(3)
C15 C10 N1 121.2(2)
C11 C10 N1 117.8(2)
C12 C11 C10 118.2(3)
C12 C11 C19 118.8(3)
C10 C11 C19 123.0(3)
C13 C12 C11 121.6(3)
C13 C12 H12 119.2
C11 C12 H12 119.2
C14 C13 C12 119.4(3)
C14 C13 H13 120.3
C12 C13 H13 120.3
C13 C14 C15 121.5(3)
C13 C14 H14 119.3
C15 C14 H14 119.3
C10 C15 C14 118.3(3)
C10 C15 C16 123.6(3)
C14 C15 C16 118.1(3)
C17 C16 C15 111.5(2)
C17 C16 C18 110.3(3)
C15 C16 C18 110.3(3)
C17 C16 H16 108.2
C15 C16 H16 108.2
C18 C16 H16 108.2
C16 C17 H17A 109.5
C16 C17 H17B 109.5
H17A C17 H17B 109.5
C16 C17 H17C 109.5
H17A C17 H17C 109.5
H17B C17 H17C 109.5
C16 C18 H18A 109.5
C16 C18 H18B 109.5
H18A C18 H18B 109.5
C16 C18 H18C 109.5
H18A C18 H18C 109.5
H18B C18 H18C 109.5
C11 C19 C20 111.9(3)
C11 C19 C21 112.0(3)
C20 C19 C21 109.9(3)
C11 C19 H19 107.6
C20 C19 H19 107.6
C21 C19 H19 107.6
C19 C20 H20A 109.5
C19 C20 H20B 109.5
H20A C20 H20B 109.5
C19 C20 H20C 109.5
H20A C20 H20C 109.5
H20B C20 H20C 109.5
C19 C21 H21A 109.5
C19 C21 H21B 109.5
H21A C21 H21B 109.5
C19 C21 H21C 109.5
H21A C21 H21C 109.5
H21B C21 H21C 109.5
Sc1 C22 H22A 109.5
Sc1 C22 H22B 109.5
H22A C22 H22B 109.5
Sc1 C22 H22C 109.5
H22A C22 H22C 109.5
H22B C22 H22C 109.5
C24 C23 C28 117.9(2)
C24 C23 P1 123.5(2)
C28 C23 P1 118.5(2)
C25 C24 C23 118.3(2)
C25 C24 C37 116.9(2)
C23 C24 C37 124.8(2)
C26 C25 C24 123.3(3)
C26 C25 H25 118.3
C24 C25 H25 118.3
C27 C26 C25 115.9(2)
C27 C26 C33 121.0(3)
C25 C26 C33 123.1(3)
C26 C27 C28 123.7(3)
C26 C27 H27 118.1
C28 C27 H27 118.1
C27 C28 C23 117.7(3)
C27 C28 C29 118.0(2)
C23 C28 C29 124.0(2)
C32 C29 C30 106.2(3)
C32 C29 C31 105.9(3)
C30 C29 C31 109.8(2)
C32 C29 C28 111.6(2)
C30 C29 C28 109.0(2)
C31 C29 C28 114.1(3)
C29 C30 H30A 109.5
C29 C30 H30B 109.5
H30A C30 H30B 109.5
C29 C30 H30C 109.5
H30A C30 H30C 109.5
H30B C30 H30C 109.5
C29 C31 H31A 109.5
C29 C31 H31B 109.5
H31A C31 H31B 109.5
C29 C31 H31C 109.5
H31A C31 H31C 109.5
H31B C31 H31C 109.5
C29 C32 H32A 109.5
C29 C32 H32B 109.5
H32A C32 H32B 109.5
C29 C32 H32C 109.5
H32A C32 H32C 109.5
H32B C32 H32C 109.5
C26 C33 C34 111.6(2)
C26 C33 C35 110.2(2)
C34 C33 C35 108.6(3)
C26 C33 C36 109.6(2)
C34 C33 C36 107.7(3)
C35 C33 C36 109.1(3)
C33 C34 H34A 109.5
C33 C34 H34B 109.5
H34A C34 H34B 109.5
C33 C34 H34C 109.5
H34A C34 H34C 109.5
H34B C34 H34C 109.5
C33 C35 H35A 109.5
C33 C35 H35B 109.5
H35A C35 H35B 109.5
C33 C35 H35C 109.5
H35A C35 H35C 109.5
H35B C35 H35C 109.5
C33 C36 H36A 109.5
C33 C36 H36B 109.5
H36A C36 H36B 109.5
C33 C36 H36C 109.5
H36A C36 H36C 109.5
H36B C36 H36C 109.5
C39 C37 C40 111.7(2)
C39 C37 C38 104.4(2)
C40 C37 C38 106.0(2)
C39 C37 C24 111.6(2)
C40 C37 C24 111.5(2)
C38 C37 C24 111.3(2)
C37 C38 H38A 109.5
C37 C38 H38B 109.5
H38A C38 H38B 109.5
C37 C38 H38C 109.5
H38A C38 H38C 109.5
H38B C38 H38C 109.5
C37 C39 H39A 109.5
C37 C39 H39B 109.5
H39A C39 H39B 109.5
C37 C39 H39C 109.5
H39A C39 H39C 109.5
H39B C39 H39C 109.5
C37 C40 H40A 109.5
C37 C40 H40B 109.5
H40A C40 H40B 109.5
C37 C40 H40C 109.5
H40A C40 H40C 109.5
H40B C40 H40C 109.5

loop_
_geom_bond_atom_site_label_1
_geom_bond_atom_site_label_2
_geom_bond_distance
Sc1 N1 2.178(2)
Sc1 N2 2.180(2)
Sc1 C22 2.274(2)
Sc1 N3 2.343(2)
Sc1 P1 2.6530(9)
P1 C23 1.857(3)
P1 H1P 1.34(4)
N1 C2 1.337(4)
N1 C10 1.456(3)
N2 C4 1.331(4)
N2 C6 1.480(4)
N3 C7 1.463(4)
N3 C9 1.479(4)
N3 C8 1.483(4)
C1 C2 1.519(4)
C1 H1A 0.9800
C1 H1B 0.9800
C1 H1C 0.9800
C2 C3 1.395(4)
C3 C4 1.404(4)
C3 H3 0.9500
C4 C5 1.519(4)
C5 H5A 0.9800
C5 H5B 0.9800
C5 H5C 0.9800
C6 C7 1.517(4)
C6 H6A 0.9900
C6 H6B 0.9900
C7 H7A 0.9900
C7 H7B 0.9900
C8 H8A 0.9800
C8 H8B 0.9800
C8 H8C 0.9800
C9 H9A 0.9800
C9 H9B 0.9800
C9 H9C 0.9800
C10 C15 1.398(4)
C10 C11 1.404(4)
C11 C12 1.391(4)
C11 C19 1.516(4)
C12 C13 1.380(4)
C12 H12 0.9500
C13 C14 1.377(4)
C13 H13 0.9500
C14 C15 1.397(4)
C14 H14 0.9500
C15 C16 1.523(4)
C16 C17 1.522(4)
C16 C18 1.537(4)
C16 H16 1.0000
C17 H17A 0.9800
C17 H17B 0.9800
C17 H17C 0.9800
C18 H18A 0.9800
C18 H18B 0.9800
C18 H18C 0.9800
C19 C20 1.518(4)
C19 C21 1.521(4)
C19 H19 1.0000
C20 H20A 0.9800
C20 H20B 0.9800
C20 H20C 0.9800
C21 H21A 0.9800
C21 H21B 0.9800
C21 H21C 0.9800
C22 H22A 0.9800
C22 H22B 0.9800
C22 H22C 0.9800
C23 C24 1.419(4)
C23 C28 1.436(4)
C24 C25 1.401(4)
C24 C37 1.555(4)
C25 C26 1.390(4)
C25 H25 0.9500
C26 C27 1.389(4)
C26 C33 1.530(4)
C27 C28 1.396(4)
C27 H27 0.9500
C28 C29 1.549(4)
C29 C32 1.534(4)
C29 C30 1.535(4)
C29 C31 1.546(4)
C30 H30A 0.9800
C30 H30B 0.9800
C30 H30C 0.9800
C31 H31A 0.9800
C31 H31B 0.9800
C31 H31C 0.9800
C32 H32A 0.9800
C32 H32B 0.9800
C32 H32C 0.9800
C33 C34 1.533(4)
C33 C35 1.536(4)
C33 C36 1.538(4)
C34 H34A 0.9800
C34 H34B 0.9800
C34 H34C 0.9800
C35 H35A 0.9800
C35 H35B 0.9800
C35 H35C 0.9800
C36 H36A 0.9800
C36 H36B 0.9800
C36 H36C 0.9800
C37 C39 1.534(4)
C37 C40 1.537(4)
C37 C38 1.549(4)
C38 H38A 0.9800
C38 H38B 0.9800
C38 H38C 0.9800
C39 H39A 0.9800
C39 H39B 0.9800
C39 H39C 0.9800
C40 H40A 0.9800
C40 H40B 0.9800
C40 H40C 0.9800

loop_
_geom_torsion_atom_site_label_1
_geom_torsion_atom_site_label_2
_geom_torsion_atom_site_label_3
_geom_torsion_atom_site_label_4
_geom_torsion
N1 Sc1 P1 C23 -176.21(12)
N2 Sc1 P1 C23 -88.48(12)
C22 Sc1 P1 C23 85.40(12)
N3 Sc1 P1 C23 -8.65(12)
N2 Sc1 N1 C2 -27.3(2)
C22 Sc1 N1 C2 -169.3(2)
N3 Sc1 N1 C2 -80.0(3)
P1 Sc1 N1 C2 78.2(2)
N2 Sc1 N1 C10 153.88(19)
C22 Sc1 N1 C10 11.92(19)
N3 Sc1 N1 C10 101.2(2)
P1 Sc1 N1 C10 -100.60(18)
N1 Sc1 N2 C4 27.8(2)
C22 Sc1 N2 C4 115.9(2)
N3 Sc1 N2 C4 -179.1(2)
P1 Sc1 N2 C4 -73.4(2)
N1 Sc1 N2 C6 -162.2(2)
C22 Sc1 N2 C6 -74.1(2)
N3 Sc1 N2 C6 -9.12(19)
P1 Sc1 N2 C6 96.6(2)
N1 Sc1 N3 C7 86.8(2)
N2 Sc1 N3 C7 31.94(17)
C22 Sc1 N3 C7 177.99(18)
P1 Sc1 N3 C7 -70.65(17)
N1 Sc1 N3 C9 -154.32(19)
N2 Sc1 N3 C9 150.8(2)
C22 Sc1 N3 C9 -63.2(2)
P1 Sc1 N3 C9 48.2(2)
N1 Sc1 N3 C8 -31.8(3)
N2 Sc1 N3 C8 -86.7(2)
C22 Sc1 N3 C8 59.3(2)
P1 Sc1 N3 C8 170.67(19)
C10 N1 C2 C3 -166.2(3)
Sc1 N1 C2 C3 15.0(4)
C10 N1 C2 C1 12.6(4)
Sc1 N1 C2 C1 -166.2(2)
N1 C2 C3 C4 11.6(5)
C1 C2 C3 C4 -167.3(3)
C6 N2 C4 C3 174.4(3)
Sc1 N2 C4 C3 -15.7(4)
C6 N2 C4 C5 -3.6(4)
Sc1 N2 C4 C5 166.4(2)
C2 C3 C4 N2 -11.3(5)
C2 C3 C4 C5 166.8(3)
C4 N2 C6 C7 155.5(3)
Sc1 N2 C6 C7 -15.3(3)
C9 N3 C7 C6 -175.0(2)
C8 N3 C7 C6 65.6(3)
Sc1 N3 C7 C6 -51.9(3)
N2 C6 C7 N3 46.7(3)
C2 N1 C10 C15 -93.4(3)
Sc1 N1 C10 C15 85.5(3)
C2 N1 C10 C11 87.9(3)
Sc1 N1 C10 C11 -93.2(3)
C15 C10 C11 C12 2.0(4)
N1 C10 C11 C12 -179.3(3)
C15 C10 C11 C19 -178.4(3)
N1 C10 C11 C19 0.3(4)
C10 C11 C12 C13 -2.3(5)
C19 C11 C12 C13 178.1(3)
C11 C12 C13 C14 1.1(5)
C12 C13 C14 C15 0.4(5)
C11 C10 C15 C14 -0.6(4)
N1 C10 C15 C14 -179.2(3)
C11 C10 C15 C16 178.9(3)
N1 C10 C15 C16 0.3(4)
C13 C14 C15 C10 -0.6(5)
C13 C14 C15 C16 179.8(3)
C10 C15 C16 C17 116.6(3)
C14 C15 C16 C17 -63.9(4)
C10 C15 C16 C18 -120.4(3)
C14 C15 C16 C18 59.1(4)
C12 C11 C19 C20 -49.7(4)
C10 C11 C19 C20 130.7(3)
C12 C11 C19 C21 74.2(4)
C10 C11 C19 C21 -105.4(3)
Sc1 P1 C23 C24 -85.0(2)
Sc1 P1 C23 C28 89.6(2)
C28 C23 C24 C25 -17.7(4)
P1 C23 C24 C25 157.0(2)
C28 C23 C24 C37 160.9(2)
P1 C23 C24 C37 -24.4(4)
C23 C24 C25 C26 3.8(4)
C37 C24 C25 C26 -174.9(2)
C24 C25 C26 C27 10.0(4)
C24 C25 C26 C33 -173.9(2)
C25 C26 C27 C28 -10.1(4)
C33 C26 C27 C28 173.7(3)
C26 C27 C28 C23 -3.6(4)
C26 C27 C28 C29 170.9(3)
C24 C23 C28 C27 17.6(4)
P1 C23 C28 C27 -157.4(2)
C24 C23 C28 C29 -156.5(3)
P1 C23 C28 C29 28.5(4)
C27 C28 C29 C32 -8.8(4)
C23 C28 C29 C32 165.3(3)
C27 C28 C29 C30 -125.7(3)
C23 C28 C29 C30 48.4(4)
C27 C28 C29 C31 111.2(3)
C23 C28 C29 C31 -74.7(4)
C27 C26 C33 C34 -168.9(3)
C25 C26 C33 C34 15.2(4)
C27 C26 C33 C35 70.4(3)
C25 C26 C33 C35 -105.6(3)
C27 C26 C33 C36 -49.7(3)
C25 C26 C33 C36 134.3(3)
C25 C24 C37 C39 137.6(2)
C23 C24 C37 C39 -41.0(3)
C25 C24 C37 C40 -96.8(3)
C23 C24 C37 C40 84.6(3)
C25 C24 C37 C38 21.4(3)
C23 C24 C37 C38 -157.2(3)
